data_7712767
loop_
_publ_author_name
'Liu, Min'
'Cai, Hequn'
'Jiang, Shan'
'Xing, Yongheng'
'Bai, Fengying'

_publ_section_title
;
 Construction of triazine polycarboxylate Co-MOF with flexible and rigid
 coordination arms as well as excellent catalytic reduction and adsorption
 properties
;
_journal_name_full 'Dalton Transactions'
_journal_paper_doi 10.1039/D3DT00519D
_journal_year 2023
_chemical_formula_moiety 'C29 H28 Co2 N8 O14, 0.5(H2 O)'
_chemical_formula_sum 'C29 H29 Co2 N8 O14.5'
_chemical_formula_weight 839.46
_space_group_crystal_system monoclinic
_space_group_IT_number 15
_space_group_name_Hall '-C 2yc'
_space_group_name_H-M_alt 'C 1 2/c 1'
_atom_sites_solution_hydrogens mixed
_atom_sites_solution_primary iterative
_audit_creation_date 2022-08-31
_audit_creation_method
;
Olex2 1.3
(compiled 2020.11.12 svn.r5f609507 for OlexSys, GUI svn.r6408)
;
_audit_update_record
;
2022-12-24 deposited with the CCDC.	2023-04-14 downloaded from the CCDC.
;
_cell_angle_alpha 90
_cell_angle_beta 104.196(2)
_cell_angle_gamma 90
_cell_formula_units_Z 8
_cell_length_a 29.1298(6)
_cell_length_b 16.4226(4)
_cell_length_c 20.0583(4)
_cell_measurement_reflns_used 2000
_cell_measurement_temperature 100.0
_cell_measurement_theta_max 0.7
_cell_measurement_theta_min 0.6
_cell_volume 9302.6(4)
_computing_molecular_graphics 'Olex2 1.3 (Dolomanov et al., 2009)'
_computing_publication_material 'Olex2 1.3 (Dolomanov et al., 2009)'
_computing_structure_refinement 'SHELXL 2018/3 (Sheldrick, 2015)'
_computing_structure_solution 'olex2.solve 1.5-alpha (Bourhis et al., 2015)'
_diffrn_ambient_temperature 100.0
_diffrn_measured_fraction_theta_full 0.994
_diffrn_measured_fraction_theta_max 0.961
_diffrn_measurement_device_type 'multiwire proportional'
_diffrn_measurement_method 'phi and omega scans'
_diffrn_radiation_monochromator graphite
_diffrn_radiation_type CuK\a
_diffrn_radiation_wavelength 1.54178
_diffrn_reflns_av_R_equivalents 0.0943
_diffrn_reflns_av_unetI/netI 0.0729
_diffrn_reflns_Laue_measured_fraction_full 0.994
_diffrn_reflns_Laue_measured_fraction_max 0.961
_diffrn_reflns_limit_h_max 36
_diffrn_reflns_limit_h_min -34
_diffrn_reflns_limit_k_max 19
_diffrn_reflns_limit_k_min -20
_diffrn_reflns_limit_l_max 24
_diffrn_reflns_limit_l_min -25
_diffrn_reflns_number 29258
_diffrn_reflns_point_group_measured_fraction_full 0.994
_diffrn_reflns_point_group_measured_fraction_max 0.961
_diffrn_reflns_theta_full 67.679
_diffrn_reflns_theta_max 75.817
_diffrn_reflns_theta_min 3.113
_exptl_absorpt_coefficient_mu 6.125
_exptl_absorpt_correction_T_max 0.7
_exptl_absorpt_correction_T_min 0.6
_exptl_absorpt_correction_type multi-scan
_exptl_crystal_colour 'clear light pink'
_exptl_crystal_colour_lustre clear
_exptl_crystal_colour_modifier light
_exptl_crystal_colour_primary pink
_exptl_crystal_density_diffrn 1.199
_exptl_crystal_description block
_exptl_crystal_F_000 3432
_exptl_crystal_size_max 0.2
_exptl_crystal_size_mid 0.12
_exptl_crystal_size_min 0.11
_refine_diff_density_max 2.012
_refine_diff_density_min -1.555
_refine_diff_density_rms 0.128
_refine_ls_extinction_method none
_refine_ls_goodness_of_fit_ref 1.095
_refine_ls_hydrogen_treatment constr
_refine_ls_matrix_type full
_refine_ls_number_parameters 490
_refine_ls_number_reflns 9317
_refine_ls_number_restraints 2
_refine_ls_restrained_S_all 1.102
_refine_ls_R_factor_all 0.1035
_refine_ls_R_factor_gt 0.0870
_refine_ls_shift/su_max 0.001
_refine_ls_shift/su_mean 0.000
_refine_ls_structure_factor_coef Fsqd
_refine_ls_weighting_details 'w=1/[\s^2^(Fo^2^)+(0.1897P)^2^+12.8476P] where P=(Fo^2^+2Fc^2^)/3'
_refine_ls_weighting_scheme calc
_refine_ls_wR_factor_gt 0.2583
_refine_ls_wR_factor_ref 0.2834
_reflns_Friedel_coverage 0.000
_reflns_number_gt 7205
_reflns_number_total 9317
_reflns_threshold_expression 'I > 2\s(I)'
_cod_data_source_file d3dt00519d2.cif
_cod_data_source_block 1_sq
_cod_original_formula_sum 'C29 H29 Co2 N8 O14.50'
_cod_database_code 7712767
_shelx_shelxl_version_number 2018/3
_shelx_space_group_comment
;
The symmetry employed for this shelxl refinement is uniquely defined
by the following loop, which should always be used as a source of
symmetry information in preference to the above space-group names.
They are only intended as comments.
;
_shelx_estimated_absorpt_t_max 0.552
_shelx_estimated_absorpt_t_min 0.374
_olex2_refinement_description
;
1. Fixed Uiso
 At 1.2 times of:
  All C(H) groups, All C(H,H) groups, All N(H) groups
 At 1.5 times of:
  All C(H,H,H) groups, All O(H) groups, All O(H,H) groups
2. Restrained distances
 H12-H7
 2.2 with sigma of 0.001
3. Restrained planarity
 O4, C25, O5, H5
 with sigma of 0.1
4. Others
 Fixed Sof: H1WA(0.5) H1WB(0.5)
5.a Free rotating group:
 O1W(H1WA,H1WB)
5.b Secondary CH2 refined with riding coordinates:
 C14(H14A,H14B), C12(H12A,H12B)
5.c Aromatic/amide H refined with riding coordinates:
 N6(H6), N4(H4), C9(H9), C22(H22), C5(H5A), C20(H20), C24(H24), C7(H7),
 C27(H27), C16(H16)
5.d Tetrahedral OH refined with riding coordinates:
 O5(H5), O12(H12)
5.e Idealised Me refined as rotating group:
 C18(H18A,H18B,H18C), C29(H29A,H29B,H29C), C28(H28A,H28B,H28C), C17(H17A,H17B,
 H17C)
;
_smtbx_masks_void_probe_radius 1.2
_smtbx_masks_void_truncation_radius 1.2
_platon_squeeze_void_probe_radius 1.20
_olex2_submission_special_instructions 'No special instructions were received'

loop_
_space_group_symop_operation_xyz
'x, y, z'
'-x, y, -z+1/2'
'x+1/2, y+1/2, z'
'-x+1/2, y+1/2, -z+1/2'
'-x, -y, -z'
'x, -y, z-1/2'
'-x+1/2, -y+1/2, -z'
'x+1/2, -y+1/2, z-1/2'

loop_
_atom_site_label
_atom_site_type_symbol
_atom_site_fract_x
_atom_site_fract_y
_atom_site_fract_z
_atom_site_U_iso_or_equiv
_atom_site_adp_type
_atom_site_occupancy
_atom_site_site_symmetry_order
_atom_site_calc_flag
_atom_site_refinement_flags_posn
_atom_site_refinement_flags_adp
_atom_site_refinement_flags_occupancy
_atom_site_disorder_assembly
_atom_site_disorder_group
Co1 Co 0.71284(2) 0.44906(4) 0.58145(4) 0.0319(2) Uani 1 1 d . . . . .
Co2 Co 0.39541(3) 0.58891(5) 0.37161(4) 0.0417(3) Uani 1 1 d . . . . .
O4 O 0.72267(10) 0.1147(2) 0.39167(17) 0.0353(7) Uani 1 1 d . . . . .
O2 O 0.68438(11) 0.3407(2) 0.53700(19) 0.0392(8) Uani 1 1 d . . . . .
O14 O 0.19412(12) 0.0786(2) 0.17401(18) 0.0392(8) Uani 1 1 d . . . . .
O11 O 0.26542(12) 0.4348(2) 0.37801(19) 0.0413(8) Uani 1 1 d . . . . .
O5 O 0.66403(11) 0.0568(2) 0.31376(18) 0.0383(8) Uani 1 1 d . . . . .
H5 H 0.666481 0.008633 0.328331 0.058 Uiso 1 1 calc R U . . .
O7 O 0.34649(11) 0.4843(2) 0.46831(19) 0.0415(8) Uani 1 1 d . . . . .
O6 O 0.40472(12) 0.4795(2) 0.41369(19) 0.0441(8) Uani 1 1 d . . . . .
O3 O 0.60825(12) 0.3515(2) 0.5406(2) 0.0453(9) Uani 1 1 d . . . . .
O1 O 0.73567(13) 0.4778(2) 0.49081(19) 0.0453(8) Uani 1 1 d . . . . .
O13 O 0.14427(12) 0.1737(2) 0.1903(2) 0.0532(10) Uani 1 1 d . . . . .
N3 N 0.43393(13) 0.1763(3) 0.3314(2) 0.0382(9) Uani 1 1 d . . . . .
O12 O 0.20150(14) 0.4346(2) 0.2909(2) 0.0634(13) Uani 1 1 d . . . . .
H12 H 0.184567 0.399801 0.265610 0.095 Uiso 1 1 calc DR U . . .
N6 N 0.35350(13) 0.1817(3) 0.3082(2) 0.0381(9) Uani 1 1 d . . . . .
H6 H 0.355371 0.137641 0.284004 0.046 Uiso 1 1 calc R U . . .
N2 N 0.39580(13) 0.2678(3) 0.3940(2) 0.0381(9) Uani 1 1 d . . . . .
O8 O 0.39621(17) 0.5346(3) 0.2743(2) 0.0622(11) Uani 1 1 d . . . . .
N4 N 0.51478(13) 0.1729(3) 0.3531(2) 0.0413(10) Uani 1 1 d . . . . .
H4 H 0.509034 0.137194 0.319358 0.050 Uiso 1 1 calc R U . . .
N1 N 0.48062(13) 0.2604(3) 0.4195(2) 0.0392(9) Uani 1 1 d . . . . .
N5 N 0.44311(13) 0.3441(3) 0.4813(2) 0.0385(9) Uani 1 1 d . . . . .
O10 O 0.54159(13) 0.3627(3) 0.6300(2) 0.0656(13) Uani 1 1 d . . . . .
C8 C 0.22399(15) 0.1915(3) 0.2472(3) 0.0358(10) Uani 1 1 d . . . . .
C3 C 0.39614(15) 0.2105(3) 0.3466(3) 0.0354(10) Uani 1 1 d . . . . .
C9 C 0.27064(15) 0.1637(3) 0.2627(2) 0.0338(9) Uani 1 1 d . . . . .
H9 H 0.277547 0.111800 0.246708 0.041 Uiso 1 1 calc R U . . .
C2 C 0.47563(15) 0.2049(3) 0.3695(3) 0.0372(10) Uani 1 1 d . . . . .
C21 C 0.62673(15) 0.2584(3) 0.4628(3) 0.0373(10) Uani 1 1 d . . . . .
C4 C 0.30748(14) 0.2115(3) 0.3017(2) 0.0326(9) Uani 1 1 d . . . . .
C1 C 0.43995(15) 0.2888(3) 0.4299(3) 0.0373(10) Uani 1 1 d . . . . .
C22 C 0.66039(15) 0.2139(3) 0.4394(2) 0.0330(9) Uani 1 1 d . . . . .
H22 H 0.693233 0.222297 0.458761 0.040 Uiso 1 1 calc R U . . .
C25 C 0.68044(15) 0.1054(3) 0.3635(3) 0.0344(10) Uani 1 1 d . . . . .
C11 C 0.23894(16) 0.3983(3) 0.3310(3) 0.0382(10) Uani 1 1 d . . . . .
C5 C 0.29665(15) 0.2866(3) 0.3274(2) 0.0353(10) Uani 1 1 d . . . . .
H5A H 0.320984 0.318304 0.355972 0.042 Uiso 1 1 calc R U . . .
C13 C 0.38223(16) 0.4542(3) 0.4560(3) 0.0399(11) Uani 1 1 d . . . . .
C23 C 0.64498(15) 0.1567(3) 0.3869(3) 0.0340(10) Uani 1 1 d . . . . .
C19 C 0.56302(15) 0.1889(3) 0.3826(3) 0.0381(11) Uani 1 1 d . . . . .
C20 C 0.57883(15) 0.2455(3) 0.4355(3) 0.0388(11) Uani 1 1 d . . . . .
H20 H 0.556385 0.275437 0.452836 0.047 Uiso 1 1 calc R U . . .
C26 C 0.64119(15) 0.3226(3) 0.5183(3) 0.0360(10) Uani 1 1 d . . . . .
C24 C 0.59664(15) 0.1451(3) 0.3589(3) 0.0369(10) Uani 1 1 d . . . . .
H24 H 0.586529 0.106560 0.322913 0.044 Uiso 1 1 calc R U . . .
C7 C 0.21367(17) 0.2549(2) 0.2732(3) 0.0583(17) Uani 1 1 d . . . . .
H7 H 0.181149 0.266363 0.269305 0.070 Uiso 1 1 calc DR U . . .
C6 C 0.24985(15) 0.3148(3) 0.3107(3) 0.0359(10) Uani 1 1 d . . . . .
C10 C 0.18527(17) 0.1447(3) 0.2008(3) 0.0401(11) Uani 1 1 d . . . . .
C14 C 0.48791(16) 0.3730(3) 0.5210(3) 0.0402(11) Uani 1 1 d . . . . .
H14A H 0.485786 0.432619 0.527049 0.048 Uiso 1 1 calc R U . . .
H14B H 0.512082 0.363052 0.494830 0.048 Uiso 1 1 calc R U . . .
C12 C 0.40059(16) 0.3772(3) 0.4956(3) 0.0419(11) Uani 1 1 d . . . . .
H12A H 0.406883 0.389033 0.545418 0.050 Uiso 1 1 calc R U . . .
H12B H 0.375471 0.335197 0.484805 0.050 Uiso 1 1 calc R U . . .
N8 N 0.7583(3) 0.4223(4) 0.4004(3) 0.0781(19) Uani 1 1 d . . . . .
C27 C 0.7478(2) 0.4196(4) 0.4601(3) 0.0517(13) Uani 1 1 d . . . . .
H27 H 0.749681 0.367970 0.481905 0.062 Uiso 1 1 calc R U . . .
N7 N 0.3747(3) 0.4319(4) 0.1994(3) 0.0730(17) Uani 1 1 d . . . . .
C16 C 0.3822(3) 0.4648(5) 0.2626(4) 0.0647(17) Uani 1 1 d . . . . .
H16 H 0.376525 0.432727 0.299122 0.078 Uiso 1 1 calc R U . . .
C15 C 0.5042(2) 0.3344(5) 0.5907(4) 0.0681(19) Uani 1 1 d . . . . .
O9 O 0.4801(2) 0.2777(6) 0.6047(4) 0.149(4) Uani 1 1 d . . . . .
C18 C 0.3608(4) 0.3462(6) 0.1905(4) 0.088(2) Uani 1 1 d . . . . .
H18A H 0.385211 0.315402 0.175345 0.132 Uiso 1 1 calc R U . . .
H18B H 0.330621 0.341555 0.155857 0.132 Uiso 1 1 calc R U . . .
H18C H 0.357178 0.324109 0.234333 0.132 Uiso 1 1 calc R U . . .
C29 C 0.7732(4) 0.3507(6) 0.3695(5) 0.100(3) Uani 1 1 d . . . . .
H29A H 0.805188 0.359406 0.363151 0.150 Uiso 1 1 calc R U . . .
H29B H 0.751285 0.340595 0.324744 0.150 Uiso 1 1 calc R U . . .
H29C H 0.773398 0.303651 0.399562 0.150 Uiso 1 1 calc R U . . .
C28 C 0.7564(5) 0.4999(7) 0.3617(6) 0.125(4) Uani 1 1 d . . . . .
H28A H 0.723982 0.521134 0.350555 0.187 Uiso 1 1 calc R U . . .
H28B H 0.766300 0.490009 0.319083 0.187 Uiso 1 1 calc R U . . .
H28C H 0.777736 0.539706 0.389870 0.187 Uiso 1 1 calc R U . . .
C17 C 0.3795(4) 0.4761(6) 0.1397(4) 0.095(3) Uani 1 1 d . . . . .
H17A H 0.387048 0.533114 0.152062 0.143 Uiso 1 1 calc R U . . .
H17B H 0.349788 0.473197 0.104049 0.143 Uiso 1 1 calc R U . . .
H17C H 0.405094 0.452037 0.122247 0.143 Uiso 1 1 calc R U . . .
O1W O 0.500000 0.0400(4) 0.250000 0.0495(13) Uani 1 2 d GS T P . .
H1WA H 0.487834 0.046496 0.206169 0.074 Uiso 0.5 1 d G U P . .
H1WB H 0.476945 0.020492 0.265697 0.074 Uiso 0.5 1 d G U P . .

loop_
_atom_site_aniso_label
_atom_site_aniso_U_11
_atom_site_aniso_U_22
_atom_site_aniso_U_33
_atom_site_aniso_U_23
_atom_site_aniso_U_13
_atom_site_aniso_U_12
Co1 0.0155(3) 0.0311(4) 0.0458(4) -0.0054(3) 0.0013(3) 0.0025(3)
Co2 0.0266(4) 0.0432(5) 0.0492(5) -0.0042(3) -0.0024(3) 0.0098(3)
O4 0.0140(13) 0.0377(18) 0.0509(18) -0.0055(14) 0.0016(12) 0.0060(12)
O2 0.0192(14) 0.0336(17) 0.059(2) -0.0126(15) -0.0012(13) 0.0011(12)
O14 0.0299(17) 0.0365(18) 0.0500(19) -0.0061(14) 0.0072(14) -0.0096(14)
O11 0.0290(17) 0.0351(18) 0.054(2) -0.0077(15) -0.0018(15) 0.0028(14)
O5 0.0225(15) 0.0339(17) 0.054(2) -0.0080(14) 0.0007(14) 0.0049(13)
O7 0.0208(15) 0.0403(19) 0.057(2) -0.0033(15) -0.0027(14) 0.0096(13)
O6 0.0345(18) 0.043(2) 0.053(2) -0.0027(16) 0.0074(15) 0.0119(15)
O3 0.0239(16) 0.042(2) 0.067(2) -0.0188(17) 0.0053(15) 0.0031(14)
O1 0.0378(19) 0.045(2) 0.054(2) 0.0015(16) 0.0134(16) 0.0097(16)
O13 0.0232(17) 0.050(2) 0.077(3) -0.0173(19) -0.0060(16) -0.0007(15)
N3 0.0153(17) 0.039(2) 0.057(2) -0.0094(18) 0.0011(15) 0.0017(15)
O12 0.034(2) 0.066(3) 0.074(3) -0.027(2) -0.0174(18) 0.0197(19)
N6 0.0177(17) 0.036(2) 0.056(2) -0.0076(18) 0.0007(16) 0.0021(15)
N2 0.0184(17) 0.039(2) 0.051(2) -0.0066(18) -0.0015(15) 0.0019(15)
O8 0.067(3) 0.058(3) 0.056(2) -0.008(2) 0.004(2) 0.008(2)
N4 0.0164(17) 0.042(2) 0.061(3) -0.0208(19) 0.0005(16) 0.0009(15)
N1 0.0200(17) 0.040(2) 0.053(2) -0.0088(18) 0.0015(16) 0.0032(16)
N5 0.0207(17) 0.039(2) 0.051(2) -0.0123(18) -0.0005(16) 0.0093(16)
O10 0.0248(18) 0.112(4) 0.053(2) -0.008(2) -0.0038(16) -0.006(2)
C8 0.020(2) 0.037(2) 0.048(2) -0.006(2) 0.0025(18) -0.0018(18)
C3 0.019(2) 0.032(2) 0.051(3) -0.0060(19) 0.0004(17) 0.0019(17)
C9 0.021(2) 0.034(2) 0.044(2) -0.0025(18) 0.0035(17) -0.0005(17)
C2 0.021(2) 0.034(2) 0.054(3) -0.007(2) 0.0037(18) 0.0024(18)
C21 0.020(2) 0.039(3) 0.050(3) -0.005(2) 0.0023(18) 0.0019(18)
C4 0.0174(19) 0.033(2) 0.044(2) -0.0021(18) 0.0011(16) 0.0015(17)
C1 0.020(2) 0.035(2) 0.053(3) 0.002(2) -0.0009(18) 0.0066(18)
C22 0.0187(19) 0.026(2) 0.051(3) -0.0027(18) 0.0024(17) 0.0022(16)
C25 0.020(2) 0.032(2) 0.048(3) -0.0028(19) 0.0027(18) 0.0031(17)
C11 0.0183(19) 0.039(3) 0.054(3) -0.004(2) 0.0014(19) -0.0018(18)
C5 0.022(2) 0.033(2) 0.048(2) -0.0079(19) 0.0024(18) 0.0022(17)
C13 0.023(2) 0.043(3) 0.048(3) -0.010(2) -0.0020(19) 0.0078(19)
C23 0.019(2) 0.031(2) 0.049(3) -0.0041(19) 0.0039(18) 0.0033(17)
C19 0.017(2) 0.037(3) 0.057(3) -0.008(2) 0.0029(19) 0.0025(17)
C20 0.020(2) 0.037(3) 0.057(3) -0.016(2) 0.0042(18) -0.0008(18)
C26 0.022(2) 0.031(2) 0.051(3) -0.0079(19) 0.0012(18) 0.0025(17)
C24 0.021(2) 0.036(2) 0.049(3) -0.011(2) 0.0009(18) 0.0011(18)
C7 0.017(2) 0.104(5) 0.050(3) -0.010(3) 0.002(2) -0.002(3)
C6 0.020(2) 0.038(3) 0.048(2) -0.003(2) 0.0053(18) 0.0000(18)
C10 0.026(2) 0.041(3) 0.051(3) 0.002(2) 0.0030(19) -0.0017(19)
C14 0.023(2) 0.041(3) 0.053(3) -0.003(2) 0.0008(19) 0.0067(19)
C12 0.024(2) 0.046(3) 0.050(3) -0.003(2) -0.0017(19) 0.009(2)
N8 0.106(5) 0.071(4) 0.066(4) 0.006(3) 0.037(4) 0.027(4)
C27 0.048(3) 0.051(3) 0.057(3) 0.002(3) 0.016(3) 0.010(3)
N7 0.093(5) 0.063(4) 0.057(3) -0.004(3) 0.006(3) 0.003(3)
C16 0.062(4) 0.069(5) 0.059(4) 0.000(3) 0.007(3) 0.006(3)
C15 0.029(3) 0.101(6) 0.070(4) 0.018(4) 0.002(3) -0.010(3)
O9 0.079(4) 0.218(10) 0.119(5) 0.091(6) -0.037(4) -0.071(5)
C18 0.111(7) 0.082(6) 0.072(5) -0.005(4) 0.023(5) -0.009(5)
C29 0.136(9) 0.092(6) 0.082(6) 0.006(5) 0.048(6) 0.045(6)
C28 0.195(13) 0.095(7) 0.102(7) 0.032(6) 0.071(8) 0.037(8)
C17 0.129(8) 0.094(6) 0.058(4) -0.005(4) 0.013(5) -0.020(6)
O1W 0.043(3) 0.046(3) 0.056(3) 0.000 0.003(2) 0.000

loop_
_atom_type_symbol
_atom_type_description
_atom_type_scat_dispersion_real
_atom_type_scat_dispersion_imag
_atom_type_scat_source
C C 0.0181 0.0091 'International Tables Vol C Tables 4.2.6.8 and 6.1.1.4'
H H 0.0000 0.0000 'International Tables Vol C Tables 4.2.6.8 and 6.1.1.4'
Co Co -2.3653 3.6143 'International Tables Vol C Tables 4.2.6.8 and 6.1.1.4'
N N 0.0311 0.0180 'International Tables Vol C Tables 4.2.6.8 and 6.1.1.4'
O O 0.0492 0.0322 'International Tables Vol C Tables 4.2.6.8 and 6.1.1.4'

loop_
_geom_angle_atom_site_label_1
_geom_angle_atom_site_label_2
_geom_angle_atom_site_label_3
_geom_angle
_geom_angle_site_symmetry_1
_geom_angle_site_symmetry_3
_geom_angle_publ_flag
O4 Co1 O14 94.27(13) 7_656 8_556 ?
O4 Co1 O11 100.76(13) 7_656 5_666 ?
O4 Co1 O1 83.30(14) 7_656 . ?
O2 Co1 O4 85.43(13) . 7_656 ?
O2 Co1 O14 91.78(15) . 8_556 ?
O2 Co1 O11 173.77(13) . 5_666 ?
O2 Co1 O7 92.74(13) . 5_666 ?
O2 Co1 O1 89.94(15) . . ?
O14 Co1 O1 176.91(14) 8_556 . ?
O11 Co1 O14 88.48(15) 5_666 8_556 ?
O11 Co1 O1 90.09(16) 5_666 . ?
O7 Co1 O4 165.76(15) 5_666 7_656 ?
O7 Co1 O14 99.90(14) 5_666 8_556 ?
O7 Co1 O11 81.09(14) 5_666 5_666 ?
O7 Co1 O1 82.58(15) 5_666 . ?
O6 Co2 O3 95.64(16) . 5_666 ?
O6 Co2 O13 152.13(16) . 4 ?
O6 Co2 O8 88.85(17) . . ?
O6 Co2 O10 109.68(19) . 5_666 ?
O3 Co2 O8 175.19(17) 5_666 . ?
O13 Co2 O3 93.24(17) 4 5_666 ?
O13 Co2 O8 81.97(19) 4 . ?
O10 Co2 O3 93.79(17) 5_666 5_666 ?
O10 Co2 O13 95.99(19) 5_666 4 ?
O10 Co2 O8 86.30(19) 5_666 . ?
C25 O4 Co1 141.7(3) . 7_656 ?
C26 O2 Co1 126.7(3) . . ?
C10 O14 Co1 133.1(3) . 8_455 ?
C11 O11 Co1 144.7(4) . 5_666 ?
C25 O5 H5 109.5 . . ?
C13 O7 Co1 139.3(4) . 5_666 ?
C13 O6 Co2 123.2(3) . . ?
C26 O3 Co2 134.5(3) . 5_666 ?
C27 O1 Co1 116.1(4) . . ?
C10 O13 Co2 102.6(3) . 4_545 ?
C3 N3 C2 113.7(4) . . ?
C11 O12 H12 109.5 . . ?
C3 N6 H6 115.0 . . ?
C3 N6 C4 130.0(4) . . ?
C4 N6 H6 115.0 . . ?
C3 N2 C1 112.6(4) . . ?
C16 O8 Co2 119.1(5) . . ?
C2 N4 H4 115.4 . . ?
C2 N4 C19 129.2(4) . . ?
C19 N4 H4 115.4 . . ?
C1 N1 C2 114.7(4) . . ?
C1 N5 C14 121.7(4) . . ?
C1 N5 C12 120.0(4) . . ?
C14 N5 C12 118.3(4) . . ?
C15 O10 Co2 141.7(5) . 5_666 ?
C9 C8 C10 121.2(4) . . ?
C7 C8 C9 120.4(5) . . ?
C7 C8 C10 118.3(4) . . ?
N3 C3 N6 114.2(4) . . ?
N3 C3 N2 127.4(4) . . ?
N2 C3 N6 118.5(4) . . ?
C8 C9 H9 119.6 . . ?
C8 C9 C4 120.8(4) . . ?
C4 C9 H9 119.6 . . ?
N3 C2 N4 114.7(4) . . ?
N1 C2 N3 125.4(4) . . ?
N1 C2 N4 120.0(4) . . ?
C22 C21 C26 121.3(4) . . ?
C20 C21 C22 120.7(4) . . ?
C20 C21 C26 117.9(4) . . ?
N6 C4 C5 124.7(4) . . ?
C9 C4 N6 116.1(4) . . ?
C9 C4 C5 119.1(4) . . ?
N2 C1 N5 116.9(4) . . ?
N1 C1 N2 126.2(5) . . ?
N1 C1 N5 117.0(4) . . ?
C21 C22 H22 120.6 . . ?
C21 C22 C23 118.8(4) . . ?
C23 C22 H22 120.6 . . ?
O4 C25 O5 125.3(4) . . ?
O4 C25 C23 118.3(4) . . ?
O5 C25 C23 116.3(4) . . ?
O11 C11 O12 121.1(5) . . ?
O11 C11 C6 121.9(4) . . ?
O12 C11 C6 116.6(4) . . ?
C4 C5 H5A 120.1 . . ?
C6 C5 C4 119.8(4) . . ?
C6 C5 H5A 120.1 . . ?
O7 C13 O6 127.3(5) . . ?
O7 C13 C12 115.9(5) . . ?
O6 C13 C12 116.8(4) . . ?
C22 C23 C25 119.7(4) . . ?
C24 C23 C22 120.0(4) . . ?
C24 C23 C25 120.2(4) . . ?
C20 C19 N4 123.4(4) . . ?
C24 C19 N4 118.3(4) . . ?
C24 C19 C20 118.3(4) . . ?
C21 C20 C19 120.9(4) . . ?
C21 C20 H20 119.5 . . ?
C19 C20 H20 119.5 . . ?
O2 C26 C21 117.5(4) . . ?
O3 C26 O2 127.1(4) . . ?
O3 C26 C21 115.4(4) . . ?
C23 C24 H24 119.4 . . ?
C19 C24 C23 121.1(4) . . ?
C19 C24 H24 119.4 . . ?
C8 C7 H7 118.3 . . ?
C8 C7 C6 123.4(5) . . ?
C6 C7 H7 118.3 . . ?
C11 C6 C7 124.8(4) . . ?
C5 C6 C11 120.0(4) . . ?
C5 C6 C7 115.1(4) . . ?
O14 C10 C8 120.4(4) . . ?
O13 C10 O14 122.6(5) . . ?
O13 C10 C8 117.0(5) . . ?
N5 C14 H14A 108.6 . . ?
N5 C14 H14B 108.6 . . ?
N5 C14 C15 114.5(5) . . ?
H14A C14 H14B 107.6 . . ?
C15 C14 H14A 108.6 . . ?
C15 C14 H14B 108.6 . . ?
N5 C12 C13 114.7(5) . . ?
N5 C12 H12A 108.6 . . ?
N5 C12 H12B 108.6 . . ?
C13 C12 H12A 108.6 . . ?
C13 C12 H12B 108.6 . . ?
H12A C12 H12B 107.6 . . ?
C27 N8 C29 121.9(7) . . ?
C27 N8 C28 121.5(7) . . ?
C29 N8 C28 116.6(7) . . ?
O1 C27 N8 126.2(6) . . ?
O1 C27 H27 116.9 . . ?
N8 C27 H27 116.9 . . ?
C16 N7 C18 118.5(7) . . ?
C16 N7 C17 123.8(7) . . ?
C17 N7 C18 117.7(6) . . ?
O8 C16 N7 121.9(7) . . ?
O8 C16 H16 119.0 . . ?
N7 C16 H16 119.0 . . ?
O10 C15 C14 116.9(6) . . ?
O9 C15 O10 125.6(7) . . ?
O9 C15 C14 117.5(6) . . ?
N7 C18 H18A 109.5 . . ?
N7 C18 H18B 109.5 . . ?
N7 C18 H18C 109.5 . . ?
H18A C18 H18B 109.5 . . ?
H18A C18 H18C 109.5 . . ?
H18B C18 H18C 109.5 . . ?
N8 C29 H29A 109.5 . . ?
N8 C29 H29B 109.5 . . ?
N8 C29 H29C 109.5 . . ?
H29A C29 H29B 109.5 . . ?
H29A C29 H29C 109.5 . . ?
H29B C29 H29C 109.5 . . ?
N8 C28 H28A 109.5 . . ?
N8 C28 H28B 109.5 . . ?
N8 C28 H28C 109.5 . . ?
H28A C28 H28B 109.5 . . ?
H28A C28 H28C 109.5 . . ?
H28B C28 H28C 109.5 . . ?
N7 C17 H17A 109.5 . . ?
N7 C17 H17B 109.5 . . ?
N7 C17 H17C 109.5 . . ?
H17A C17 H17B 109.5 . . ?
H17A C17 H17C 109.5 . . ?
H17B C17 H17C 109.5 . . ?
H1WA O1W H1WA 165.9 . 2_655 ?
H1WA O1W H1WB 80.7 . 2_655 ?
H1WA O1W H1WB 104.6 2_655 2_655 ?
H1WA O1W H1WB 104.6 . . ?
H1WB O1W H1WA 80.7 . 2_655 ?
H1WB O1W H1WB 136.7 . 2_655 ?

loop_
_geom_bond_atom_site_label_1
_geom_bond_atom_site_label_2
_geom_bond_distance
_geom_bond_site_symmetry_2
_geom_bond_publ_flag
Co1 O4 2.103(3) 7_656 ?
Co1 O2 2.071(3) . ?
Co1 O14 2.109(4) 8_556 ?
Co1 O11 2.108(4) 5_666 ?
Co1 O7 2.082(3) 5_666 ?
Co1 O1 2.136(4) . ?
Co2 O6 1.976(4) . ?
Co2 O3 2.039(4) 5_666 ?
Co2 O13 2.028(4) 4 ?
Co2 O8 2.151(4) . ?
Co2 O10 2.007(4) 5_666 ?
O4 C25 1.231(5) . ?
O2 C26 1.257(5) . ?
O14 C10 1.266(6) . ?
O11 C11 1.219(6) . ?
O5 H5 0.8400 . ?
O5 C25 1.275(6) . ?
O7 C13 1.231(6) . ?
O6 C13 1.263(7) . ?
O3 C26 1.249(6) . ?
O1 C27 1.235(7) . ?
O13 C10 1.255(6) . ?
N3 C3 1.336(6) . ?
N3 C2 1.351(6) . ?
O12 H12 0.8400 . ?
O12 C11 1.328(6) . ?
N6 H6 0.8800 . ?
N6 C3 1.375(6) . ?
N6 C4 1.403(5) . ?
N2 C3 1.339(6) . ?
N2 C1 1.356(6) . ?
O8 C16 1.221(9) . ?
N4 H4 0.8800 . ?
N4 C2 1.367(6) . ?
N4 C19 1.409(5) . ?
N1 C2 1.336(6) . ?
N1 C1 1.336(6) . ?
N5 C1 1.361(6) . ?
N5 C14 1.433(6) . ?
N5 C12 1.444(6) . ?
O10 C15 1.266(8) . ?
C8 C9 1.394(6) . ?
C8 C7 1.234(6) . ?
C8 C10 1.488(7) . ?
C9 H9 0.9500 . ?
C9 C4 1.402(6) . ?
C21 C22 1.392(6) . ?
C21 C20 1.385(6) . ?
C21 C26 1.516(7) . ?
C4 C5 1.403(6) . ?
C22 H22 0.9500 . ?
C22 C23 1.401(6) . ?
C25 C23 1.496(6) . ?
C11 C6 1.486(7) . ?
C5 H5A 0.9500 . ?
C5 C6 1.400(6) . ?
C13 C12 1.519(7) . ?
C23 C24 1.396(6) . ?
C19 C20 1.401(7) . ?
C19 C24 1.390(6) . ?
C20 H20 0.9500 . ?
C24 H24 0.9500 . ?
C7 H7 0.9500 . ?
C7 C6 1.503(6) . ?
C14 H14A 0.9900 . ?
C14 H14B 0.9900 . ?
C14 C15 1.502(9) . ?
C12 H12A 0.9900 . ?
C12 H12B 0.9900 . ?
N8 C27 1.306(8) . ?
N8 C29 1.447(10) . ?
N8 C28 1.486(11) . ?
C27 H27 0.9500 . ?
N7 C16 1.345(9) . ?
N7 C18 1.464(11) . ?
N7 C17 1.436(10) . ?
C16 H16 0.9500 . ?
C15 O9 1.240(10) . ?
C18 H18A 0.9800 . ?
C18 H18B 0.9800 . ?
C18 H18C 0.9800 . ?
C29 H29A 0.9800 . ?
C29 H29B 0.9800 . ?
C29 H29C 0.9800 . ?
C28 H28A 0.9800 . ?
C28 H28B 0.9800 . ?
C28 H28C 0.9800 . ?
C17 H17A 0.9800 . ?
C17 H17B 0.9800 . ?
C17 H17C 0.9800 . ?
O1W H1WA 0.87(4) 2_655 ?
O1W H1WA 0.8701 . ?
O1W H1WB 0.87(11) 2_655 ?
O1W H1WB 0.8699 . ?

loop_
_geom_torsion_atom_site_label_1
_geom_torsion_atom_site_label_2
_geom_torsion_atom_site_label_3
_geom_torsion_atom_site_label_4
_geom_torsion
_geom_torsion_site_symmetry_1
_geom_torsion_site_symmetry_2
_geom_torsion_site_symmetry_3
_geom_torsion_site_symmetry_4
_geom_torsion_publ_flag
Co1 O4 C25 O5 -32.8(9) 7_656 . . . ?
Co1 O4 C25 C23 149.6(4) 7_656 . . . ?
Co1 O2 C26 O3 -24.7(8) . . . . ?
Co1 O2 C26 C21 155.7(3) . . . . ?
Co1 O14 C10 O13 90.6(6) 8_455 . . . ?
Co1 O14 C10 C8 -89.6(6) 8_455 . . . ?
Co1 O11 C11 O12 -17.8(10) 5_666 . . . ?
Co1 O11 C11 C6 155.0(4) 5_666 . . . ?
Co1 O7 C13 O6 30.1(9) 5_666 . . . ?
Co1 O7 C13 C12 -148.9(4) 5_666 . . . ?
Co1 O1 C27 N8 172.6(6) . . . . ?
Co2 O6 C13 O7 14.2(7) . . . . ?
Co2 O6 C13 C12 -166.9(3) . . . . ?
Co2 O3 C26 O2 -20.4(9) 5_666 . . . ?
Co2 O3 C26 C21 159.2(4) 5_666 . . . ?
Co2 O13 C10 O14 1.6(6) 4_545 . . . ?
Co2 O13 C10 C8 -178.2(4) 4_545 . . . ?
Co2 O8 C16 N7 169.1(6) . . . . ?
Co2 O10 C15 C14 -34.6(13) 5_666 . . . ?
Co2 O10 C15 O9 145.5(9) 5_666 . . . ?
O4 C25 C23 C22 0.4(7) . . . . ?
O4 C25 C23 C24 -176.7(5) . . . . ?
O11 C11 C6 C5 -22.3(8) . . . . ?
O11 C11 C6 C7 156.9(5) . . . . ?
O5 C25 C23 C22 -177.4(5) . . . . ?
O5 C25 C23 C24 5.5(7) . . . . ?
O7 C13 C12 N5 -178.7(4) . . . . ?
O6 C13 C12 N5 2.2(7) . . . . ?
O12 C11 C6 C5 150.8(5) . . . . ?
O12 C11 C6 C7 -30.0(7) . . . . ?
N6 C4 C5 C6 172.2(5) . . . . ?
N4 C19 C20 C21 179.6(5) . . . . ?
N4 C19 C24 C23 -178.5(5) . . . . ?
N5 C14 C15 O10 -174.1(6) . . . . ?
N5 C14 C15 O9 5.8(11) . . . . ?
C8 C9 C4 N6 -173.6(4) . . . . ?
C8 C9 C4 C5 2.6(7) . . . . ?
C8 C7 C6 C11 167.8(5) . . . . ?
C8 C7 C6 C5 -13.0(8) . . . . ?
C3 N3 C2 N4 -177.8(5) . . . . ?
C3 N3 C2 N1 1.7(8) . . . . ?
C3 N6 C4 C9 -174.6(5) . . . . ?
C3 N6 C4 C5 9.5(8) . . . . ?
C3 N2 C1 N1 2.8(8) . . . . ?
C3 N2 C1 N5 -177.2(5) . . . . ?
C9 C8 C7 C6 12.7(8) . . . . ?
C9 C8 C10 O14 -0.6(8) . . . . ?
C9 C8 C10 O13 179.2(5) . . . . ?
C9 C4 C5 C6 -3.5(7) . . . . ?
C2 N3 C3 N6 -179.8(4) . . . . ?
C2 N3 C3 N2 -0.1(8) . . . . ?
C2 N4 C19 C20 -1.8(9) . . . . ?
C2 N4 C19 C24 176.9(5) . . . . ?
C2 N1 C1 N2 -1.4(8) . . . . ?
C2 N1 C1 N5 178.6(5) . . . . ?
C21 C22 C23 C25 -177.0(5) . . . . ?
C21 C22 C23 C24 0.1(7) . . . . ?
C4 N6 C3 N3 -168.3(5) . . . . ?
C4 N6 C3 N2 11.9(8) . . . . ?
C4 C5 C6 C11 -173.0(5) . . . . ?
C4 C5 C6 C7 7.8(7) . . . . ?
C1 N2 C3 N3 -2.0(8) . . . . ?
C1 N2 C3 N6 177.8(4) . . . . ?
C1 N1 C2 N3 -1.0(8) . . . . ?
C1 N1 C2 N4 178.4(5) . . . . ?
C1 N5 C14 C15 -101.3(6) . . . . ?
C1 N5 C12 C13 -90.0(6) . . . . ?
C22 C21 C20 C19 -1.5(8) . . . . ?
C22 C21 C26 O2 7.7(7) . . . . ?
C22 C21 C26 O3 -172.0(5) . . . . ?
C22 C23 C24 C19 -0.7(8) . . . . ?
C25 C23 C24 C19 176.4(5) . . . . ?
C19 N4 C2 N3 -179.7(5) . . . . ?
C19 N4 C2 N1 0.8(9) . . . . ?
C20 C21 C22 C23 1.0(8) . . . . ?
C20 C21 C26 O2 -171.8(5) . . . . ?
C20 C21 C26 O3 8.5(7) . . . . ?
C20 C19 C24 C23 0.2(8) . . . . ?
C26 C21 C22 C23 -178.5(5) . . . . ?
C26 C21 C20 C19 178.0(5) . . . . ?
C24 C19 C20 C21 0.9(8) . . . . ?
C7 C8 C9 C4 -7.4(8) . . . . ?
C7 C8 C10 O14 -178.7(5) . . . . ?
C7 C8 C10 O13 1.1(8) . . . . ?
C10 C8 C9 C4 174.6(5) . . . . ?
C10 C8 C7 C6 -169.2(5) . . . . ?
C14 N5 C1 N2 -177.8(5) . . . . ?
C14 N5 C1 N1 2.2(7) . . . . ?
C14 N5 C12 C13 88.1(6) . . . . ?
C12 N5 C1 N2 0.2(7) . . . . ?
C12 N5 C1 N1 -179.8(5) . . . . ?
C12 N5 C14 C15 80.6(7) . . . . ?
C18 N7 C16 O8 176.2(8) . . . . ?
C29 N8 C27 O1 178.5(8) . . . . ?
C28 N8 C27 O1 -0.1(14) . . . . ?
C17 N7 C16 O8 -3.6(13) . . . . ?

loop_
_platon_squeeze_void_nr
_platon_squeeze_void_average_x
_platon_squeeze_void_average_y
_platon_squeeze_void_average_z
_platon_squeeze_void_volume
_platon_squeeze_void_count_electrons
_platon_squeeze_void_content
1 -0.042 0.331 0.212 3652 895 ' '
